data_7041855
loop_
_publ_author_name
'Liu, Liu Leo'
'Zhu, Diya'
'Cao, Levy L.'
'Stephan, Douglas W.'

_publ_section_title
;
 N-Heterocyclic carbene stabilized parent sulfenyl, selenenyl, and
 tellurenyl cations (XH(+), X = S, Se, Te).
;
_journal_issue 10
_journal_name_full 'Dalton transactions (Cambridge, England : 2003)'
_journal_page_first 3095
_journal_page_last 3099
_journal_paper_doi 10.1039/c7dt00186j
_journal_volume 46
_journal_year 2017
_chemical_formula_sum 'C29 H39 F3 N2 O3 S Te'
_chemical_formula_weight 680.28
_space_group_crystal_system orthorhombic
_space_group_IT_number 61
_space_group_name_Hall '-P 2ac 2ab'
_space_group_name_H-M_alt 'P b c a'
_symmetry_space_group_name_Hall '-P 2ac 2ab'
_symmetry_space_group_name_H-M 'P b c a'
_atom_sites_solution_hydrogens geom
_audit_creation_method SHELXL-2014/7
_audit_update_record
;
2017-01-13 deposited with the CCDC.
2017-01-26 downloaded from the CCDC.
;
_cell_angle_alpha 90
_cell_angle_beta 90
_cell_angle_gamma 90
_cell_formula_units_Z 8
_cell_length_a 16.234(2)
_cell_length_b 17.579(3)
_cell_length_c 21.880(3)
_cell_measurement_reflns_used 8162
_cell_measurement_temperature 150(2)
_cell_measurement_theta_max 20.86
_cell_measurement_theta_min 2.50
_cell_volume 6244.1(16)
_computing_structure_refinement 'SHELXL-2014/7 (Sheldrick, 2014)'
_diffrn_ambient_temperature 150(2)
_diffrn_measured_fraction_theta_full 1.000
_diffrn_measured_fraction_theta_max 0.989
_diffrn_measurement_device_type 'Bruker APEXX-II CCD'
_diffrn_measurement_method '\f and \w scans'
_diffrn_radiation_type MoK\a
_diffrn_radiation_wavelength 0.71073
_diffrn_reflns_av_R_equivalents 0.1423
_diffrn_reflns_av_unetI/netI 0.0588
_diffrn_reflns_Laue_measured_fraction_full 1.000
_diffrn_reflns_Laue_measured_fraction_max 0.989
_diffrn_reflns_limit_h_max 19
_diffrn_reflns_limit_h_min -19
_diffrn_reflns_limit_k_max 21
_diffrn_reflns_limit_k_min -18
_diffrn_reflns_limit_l_max 26
_diffrn_reflns_limit_l_min -26
_diffrn_reflns_number 121842
_diffrn_reflns_point_group_measured_fraction_full 1.000
_diffrn_reflns_point_group_measured_fraction_max 0.989
_diffrn_reflns_theta_full 25.242
_diffrn_reflns_theta_max 25.590
_diffrn_reflns_theta_min 1.945
_exptl_absorpt_coefficient_mu 1.069
_exptl_absorpt_correction_T_max 0.7452
_exptl_absorpt_correction_T_min 0.6988
_exptl_absorpt_correction_type multi-scan
_exptl_crystal_colour colorless
_exptl_crystal_density_diffrn 1.447
_exptl_crystal_description block
_exptl_crystal_F_000 2768
_exptl_crystal_size_max 0.240
_exptl_crystal_size_mid 0.122
_exptl_crystal_size_min 0.100
_refine_diff_density_max 1.460
_refine_diff_density_min -1.003
_refine_diff_density_rms 0.104
_refine_ls_extinction_method none
_refine_ls_goodness_of_fit_ref 1.056
_refine_ls_hydrogen_treatment constr
_refine_ls_matrix_type full
_refine_ls_number_parameters 352
_refine_ls_number_reflns 5806
_refine_ls_number_restraints 0
_refine_ls_restrained_S_all 1.056
_refine_ls_R_factor_all 0.0997
_refine_ls_R_factor_gt 0.0511
_refine_ls_shift/su_max 0.001
_refine_ls_shift/su_mean 0.000
_refine_ls_structure_factor_coef Fsqd
_refine_ls_weighting_details 'w=1/[\s^2^(Fo^2^)+(0.0198P)^2^+29.9043P] where P=(Fo^2^+2Fc^2^)/3'
_refine_ls_weighting_scheme calc
_refine_ls_wR_factor_gt 0.0887
_refine_ls_wR_factor_ref 0.1037
_reflns_Friedel_coverage 0.000
_reflns_number_gt 3781
_reflns_number_total 5806
_reflns_threshold_expression 'I > 2\s(I)'
_cod_data_source_file c7dt00186j2.cif
_cod_data_source_block liu_a
_cod_depositor_comments 'Adding full bibliography for 7041853--7041857.cif.'
_cod_database_code 7041855
_shelx_shelxl_version_number 2014/7
_shelx_space_group_comment
;
The symmetry employed for this shelxl refinement is uniquely defined
by the following loop, which should always be used as a source of
symmetry information in preference to the above space-group names.
They are only intended as comments.
;

loop_
_space_group_symop_operation_xyz
'x, y, z'
'-x+1/2, -y, z+1/2'
'x+1/2, -y+1/2, -z'
'-x, y+1/2, -z+1/2'
'-x, -y, -z'
'x-1/2, y, -z-1/2'
'-x-1/2, y-1/2, z'
'x, -y-1/2, z-1/2'

loop_
_atom_site_label
_atom_site_type_symbol
_atom_site_fract_x
_atom_site_fract_y
_atom_site_fract_z
_atom_site_U_iso_or_equiv
_atom_site_adp_type
_atom_site_occupancy
_atom_site_site_symmetry_order
_atom_site_calc_flag
_atom_site_refinement_flags_posn
_atom_site_refinement_flags_adp
Te1 Te 0.32365(2) 0.30414(2) 0.26287(2) 0.02816(11) Uani 1 1 d . .
N2 N 0.3950(2) 0.2552(2) 0.39243(18) 0.0180(9) Uani 1 1 d . .
N4 N 0.3046(3) 0.1768(2) 0.35696(18) 0.0212(10) Uani 1 1 d . .
C3 C 0.4446(3) 0.3231(3) 0.4018(2) 0.0174(11) Uani 1 1 d . .
C4 C 0.3453(3) 0.2422(3) 0.3443(2) 0.0186(11) Uani 1 1 d . .
C10 C 0.5736(3) 0.3863(3) 0.3981(2) 0.0282(13) Uani 1 1 d . .
H10A H 0.6298 0.3873 0.3900 0.034 Uiso 1 1 calc R U
C11 C 0.5288(3) 0.3202(3) 0.3874(2) 0.0214(12) Uani 1 1 d . .
C12 C 0.2365(3) 0.1446(3) 0.3219(2) 0.0232(12) Uani 1 1 d . .
C13 C 0.4047(3) 0.3872(3) 0.4254(2) 0.0206(12) Uani 1 1 d . .
C14 C 0.4533(4) 0.4512(3) 0.4338(2) 0.0296(14) Uani 1 1 d . .
H14A H 0.4295 0.4955 0.4487 0.036 Uiso 1 1 calc R U
C15 C 0.5354(4) 0.4503(3) 0.4205(2) 0.0303(14) Uani 1 1 d . .
H15A H 0.5663 0.4942 0.4267 0.036 Uiso 1 1 calc R U
C17 C 0.3839(3) 0.1993(3) 0.4360(2) 0.0282(13) Uani 1 1 d . .
H17A H 0.4105 0.1961 0.4736 0.034 Uiso 1 1 calc R U
C18 C 0.2548(3) 0.0943(3) 0.2739(2) 0.0261(13) Uani 1 1 d . .
C20 C 0.1564(3) 0.1633(3) 0.3402(2) 0.0288(13) Uani 1 1 d . .
C23 C 0.1082(4) 0.0794(4) 0.2606(3) 0.0441(16) Uani 1 1 d . .
H23A H 0.0647 0.0577 0.2392 0.053 Uiso 1 1 calc R U
C24 C 0.3150(3) 0.3869(3) 0.4433(3) 0.0304(13) Uani 1 1 d . .
H24A H 0.2879 0.3460 0.4204 0.036 Uiso 1 1 calc R U
C25 C 0.1372(4) 0.2178(3) 0.3930(3) 0.0346(15) Uani 1 1 d . .
H25A H 0.1891 0.2295 0.4138 0.042 Uiso 1 1 calc R U
C26 C 0.1876(4) 0.0622(3) 0.2450(3) 0.0389(15) Uani 1 1 d . .
H26A H 0.1967 0.0274 0.2136 0.047 Uiso 1 1 calc R U
C30 C 0.0928(4) 0.1292(4) 0.3083(3) 0.0412(16) Uani 1 1 d . .
H30A H 0.0386 0.1399 0.3190 0.049 Uiso 1 1 calc R U
C32 C 0.3281(4) 0.1509(3) 0.4145(2) 0.0287(13) Uani 1 1 d . .
H32A H 0.3084 0.1077 0.4342 0.034 Uiso 1 1 calc R U
C33 C 0.5689(3) 0.2499(3) 0.3619(3) 0.0325(14) Uani 1 1 d . .
H33A H 0.5265 0.2187 0.3421 0.039 Uiso 1 1 calc R U
C38 C 0.6351(4) 0.2696(4) 0.3144(3) 0.0536(19) Uani 1 1 d . .
H38A H 0.6593 0.2236 0.2991 0.080 Uiso 1 1 calc R U
H38B H 0.6104 0.2972 0.2813 0.080 Uiso 1 1 calc R U
H38C H 0.6769 0.3003 0.3332 0.080 Uiso 1 1 calc R U
C42 C 0.3056(4) 0.3695(4) 0.5114(3) 0.057(2) Uani 1 1 d . .
H42A H 0.2483 0.3695 0.5220 0.086 Uiso 1 1 calc R U
H42B H 0.3289 0.3204 0.5200 0.086 Uiso 1 1 calc R U
H42C H 0.3339 0.4075 0.5348 0.086 Uiso 1 1 calc R U
C43 C 0.2716(4) 0.4613(4) 0.4273(3) 0.055(2) Uani 1 1 d . .
H43A H 0.2149 0.4584 0.4395 0.083 Uiso 1 1 calc R U
H43B H 0.2979 0.5026 0.4483 0.083 Uiso 1 1 calc R U
H43C H 0.2748 0.4697 0.3840 0.083 Uiso 1 1 calc R U
C44 C 0.3413(3) 0.0741(3) 0.2549(3) 0.0336(15) Uani 1 1 d . .
H44A H 0.3790 0.1098 0.2749 0.040 Uiso 1 1 calc R U
C45 C 0.3640(4) -0.0060(4) 0.2752(4) 0.061(2) Uani 1 1 d . .
H45A H 0.4192 -0.0173 0.2625 0.092 Uiso 1 1 calc R U
H45B H 0.3603 -0.0093 0.3189 0.092 Uiso 1 1 calc R U
H45C H 0.3267 -0.0418 0.2570 0.092 Uiso 1 1 calc R U
C46 C 0.3525(4) 0.0823(4) 0.1861(3) 0.057(2) Uani 1 1 d . .
H46A H 0.4080 0.0691 0.1752 0.086 Uiso 1 1 calc R U
H46B H 0.3148 0.0490 0.1654 0.086 Uiso 1 1 calc R U
H46C H 0.3416 0.1339 0.1742 0.086 Uiso 1 1 calc R U
C50 C 0.4358(4) 0.3639(6) 0.2597(4) 0.090(3) Uani 1 1 d . .
H50A H 0.4366 0.3961 0.2243 0.135 Uiso 1 1 calc R U
H50B H 0.4413 0.3946 0.2958 0.135 Uiso 1 1 calc R U
H50C H 0.4807 0.3285 0.2576 0.135 Uiso 1 1 calc R U
C53 C 0.6085(5) 0.2037(4) 0.4123(4) 0.072(2) Uani 1 1 d . .
H53A H 0.6337 0.1591 0.3951 0.109 Uiso 1 1 calc R U
H53B H 0.6496 0.2338 0.4325 0.109 Uiso 1 1 calc R U
H53C H 0.5672 0.1887 0.4414 0.109 Uiso 1 1 calc R U
C54 C 0.1013(5) 0.2918(4) 0.3697(3) 0.061(2) Uani 1 1 d . .
H54A H 0.1383 0.3142 0.3406 0.091 Uiso 1 1 calc R U
H54B H 0.0492 0.2820 0.3504 0.091 Uiso 1 1 calc R U
H54C H 0.0935 0.3261 0.4034 0.091 Uiso 1 1 calc R U
C58 C 0.0796(6) 0.1811(4) 0.4392(3) 0.081(3) Uani 1 1 d . .
H58A H 0.1032 0.1343 0.4535 0.121 Uiso 1 1 calc R U
H58B H 0.0717 0.2150 0.4731 0.121 Uiso 1 1 calc R U
H58C H 0.0275 0.1709 0.4202 0.121 Uiso 1 1 calc R U
S1 S 0.33175(9) 0.37921(8) 0.09375(6) 0.0299(3) Uani 1 1 d . .
F2 F 0.4594(3) 0.4642(3) 0.1170(2) 0.0917(17) Uani 1 1 d . .
F3 F 0.4343(3) 0.4483(3) 0.0217(2) 0.103(2) Uani 1 1 d . .
F4 F 0.3612(5) 0.5220(3) 0.0755(3) 0.127(2) Uani 1 1 d . .
O1 O 0.3028(2) 0.3969(2) 0.15439(16) 0.0406(11) Uani 1 1 d . .
O4 O 0.3848(3) 0.3142(2) 0.0903(2) 0.0558(13) Uani 1 1 d . .
O5 O 0.2710(3) 0.3837(3) 0.04632(18) 0.0585(14) Uani 1 1 d . .
C40 C 0.4007(5) 0.4562(4) 0.0764(3) 0.056(2) Uani 1 1 d . .

loop_
_atom_site_aniso_label
_atom_site_aniso_U_11
_atom_site_aniso_U_22
_atom_site_aniso_U_33
_atom_site_aniso_U_23
_atom_site_aniso_U_13
_atom_site_aniso_U_12
Te1 0.0331(2) 0.03113(19) 0.02025(17) 0.00563(18) -0.00672(18) -0.00687(19)
N2 0.022(2) 0.017(2) 0.015(2) -0.0007(18) 0.0006(18) -0.0019(19)
N4 0.032(3) 0.017(2) 0.016(2) 0.0001(17) 0.0001(18) -0.0038(18)
C3 0.022(3) 0.019(3) 0.011(2) -0.001(2) -0.002(2) -0.005(2)
C4 0.019(3) 0.019(3) 0.018(3) -0.005(2) 0.001(2) 0.001(2)
C10 0.022(3) 0.040(4) 0.023(3) 0.003(3) -0.003(2) -0.009(3)
C11 0.025(3) 0.023(3) 0.016(3) 0.000(2) -0.001(2) -0.001(2)
C12 0.028(3) 0.024(3) 0.018(3) -0.002(2) -0.001(2) -0.010(2)
C13 0.021(3) 0.024(3) 0.016(3) 0.002(2) 0.000(2) -0.005(2)
C14 0.046(4) 0.022(3) 0.021(3) -0.008(2) 0.006(3) -0.006(3)
C15 0.039(4) 0.026(3) 0.026(3) 0.000(2) 0.000(3) -0.016(3)
C17 0.044(3) 0.020(3) 0.021(3) 0.007(3) -0.006(2) 0.000(3)
C18 0.021(3) 0.028(3) 0.030(3) -0.004(3) -0.002(2) -0.006(2)
C20 0.030(3) 0.025(3) 0.031(3) -0.003(2) 0.002(2) -0.002(2)
C23 0.033(3) 0.053(4) 0.046(4) -0.021(4) -0.004(3) -0.013(3)
C24 0.027(3) 0.024(3) 0.041(3) -0.010(2) 0.002(3) 0.000(3)
C25 0.035(3) 0.033(4) 0.036(4) -0.010(3) 0.004(3) -0.001(3)
C26 0.043(4) 0.043(3) 0.030(3) -0.019(3) 0.003(3) -0.009(3)
C30 0.024(3) 0.060(4) 0.040(4) -0.015(3) 0.005(3) -0.007(3)
C32 0.041(3) 0.027(3) 0.019(3) 0.006(2) 0.000(3) -0.009(3)
C33 0.029(3) 0.034(3) 0.035(4) -0.008(3) 0.000(3) 0.004(3)
C38 0.048(4) 0.055(5) 0.058(5) -0.015(4) 0.023(4) 0.002(4)
C42 0.053(5) 0.068(5) 0.051(4) 0.005(4) 0.029(4) -0.004(4)
C43 0.041(4) 0.048(4) 0.077(5) 0.002(4) 0.003(4) 0.019(3)
C44 0.035(4) 0.034(3) 0.031(3) -0.016(3) 0.005(3) -0.002(3)
C45 0.043(4) 0.045(4) 0.096(6) -0.005(4) 0.009(4) 0.001(3)
C46 0.052(5) 0.087(6) 0.032(4) -0.030(4) 0.017(3) -0.018(4)
C50 0.050(5) 0.163(9) 0.056(5) 0.066(6) -0.018(4) -0.048(5)
C53 0.088(6) 0.056(5) 0.073(6) -0.006(4) -0.005(5) 0.039(5)
C54 0.075(5) 0.047(5) 0.060(5) -0.003(4) 0.019(4) 0.018(4)
C58 0.136(8) 0.060(6) 0.046(5) -0.018(4) 0.053(5) -0.031(5)
S1 0.0323(8) 0.0377(8) 0.0196(7) -0.0008(6) 0.0012(7) -0.0004(7)
F2 0.097(4) 0.111(4) 0.068(3) -0.001(3) -0.016(3) -0.066(3)
F3 0.131(5) 0.130(5) 0.049(3) -0.010(3) 0.035(3) -0.082(4)
F4 0.234(7) 0.034(3) 0.112(4) 0.019(3) -0.014(5) 0.003(4)
O1 0.048(3) 0.056(3) 0.018(2) -0.0021(19) 0.0025(18) 0.006(2)
O4 0.068(3) 0.038(3) 0.062(3) -0.003(2) 0.006(3) 0.013(3)
O5 0.044(3) 0.111(4) 0.021(2) -0.004(2) -0.006(2) 0.001(3)
C40 0.095(6) 0.043(5) 0.031(4) -0.001(3) -0.007(4) -0.016(4)

loop_
_atom_type_symbol
_atom_type_description
_atom_type_scat_dispersion_real
_atom_type_scat_dispersion_imag
_atom_type_scat_source
C C 0.0033 0.0016 'International Tables Vol C Tables 4.2.6.8 and 6.1.1.4'
H H 0.0000 0.0000 'International Tables Vol C Tables 4.2.6.8 and 6.1.1.4'
F F 0.0171 0.0103 'International Tables Vol C Tables 4.2.6.8 and 6.1.1.4'
N N 0.0061 0.0033 'International Tables Vol C Tables 4.2.6.8 and 6.1.1.4'
O O 0.0106 0.0060 'International Tables Vol C Tables 4.2.6.8 and 6.1.1.4'
S S 0.1246 0.1234 'International Tables Vol C Tables 4.2.6.8 and 6.1.1.4'
Te Te -0.5308 1.6751 'International Tables Vol C Tables 4.2.6.8 and 6.1.1.4'

loop_
_geom_angle_atom_site_label_1
_geom_angle_atom_site_label_2
_geom_angle_atom_site_label_3
_geom_angle
C50 Te1 C4 98.1(2)
C4 N2 C17 109.9(4)
C4 N2 C3 125.6(4)
C17 N2 C3 124.0(4)
C4 N4 C32 109.2(4)
C4 N4 C12 126.2(4)
C32 N4 C12 123.8(4)
C13 C3 C11 124.2(4)
C13 C3 N2 117.2(4)
C11 C3 N2 118.5(4)
N2 C4 N4 106.1(4)
N2 C4 Te1 132.1(4)
N4 C4 Te1 121.8(3)
C15 C10 C11 120.5(5)
C15 C10 H10A 119.8
C11 C10 H10A 119.8
C10 C11 C3 116.2(5)
C10 C11 C33 121.5(5)
C3 C11 C33 122.3(5)
C20 C12 C18 123.9(5)
C20 C12 N4 117.5(4)
C18 C12 N4 118.5(5)
C14 C13 C3 116.0(5)
C14 C13 C24 121.2(5)
C3 C13 C24 122.7(4)
C15 C14 C13 121.3(5)
C15 C14 H14A 119.4
C13 C14 H14A 119.4
C14 C15 C10 121.7(5)
C14 C15 H15A 119.1
C10 C15 H15A 119.1
C32 C17 N2 107.5(4)
C32 C17 H17A 126.3
N2 C17 H17A 126.3
C26 C18 C12 115.6(5)
C26 C18 C44 120.9(5)
C12 C18 C44 123.5(5)
C30 C20 C12 116.5(5)
C30 C20 C25 120.0(5)
C12 C20 C25 123.4(5)
C26 C23 C30 119.9(5)
C26 C23 H23A 120.0
C30 C23 H23A 120.0
C13 C24 C43 112.6(5)
C13 C24 C42 110.5(5)
C43 C24 C42 110.5(5)
C13 C24 H24A 107.7
C43 C24 H24A 107.7
C42 C24 H24A 107.7
C54 C25 C58 110.5(6)
C54 C25 C20 111.3(5)
C58 C25 C20 111.2(5)
C54 C25 H25A 107.9
C58 C25 H25A 107.9
C20 C25 H25A 107.9
C23 C26 C18 122.7(5)
C23 C26 H26A 118.7
C18 C26 H26A 118.7
C20 C30 C23 121.3(6)
C20 C30 H30A 119.4
C23 C30 H30A 119.4
C17 C32 N4 107.3(4)
C17 C32 H32A 126.3
N4 C32 H32A 126.3
C11 C33 C53 110.7(5)
C11 C33 C38 111.7(5)
C53 C33 C38 108.5(5)
C11 C33 H33A 108.6
C53 C33 H33A 108.6
C38 C33 H33A 108.6
C33 C38 H38A 109.5
C33 C38 H38B 109.5
H38A C38 H38B 109.5
C33 C38 H38C 109.5
H38A C38 H38C 109.5
H38B C38 H38C 109.5
C24 C42 H42A 109.5
C24 C42 H42B 109.5
H42A C42 H42B 109.5
C24 C42 H42C 109.5
H42A C42 H42C 109.5
H42B C42 H42C 109.5
C24 C43 H43A 109.5
C24 C43 H43B 109.5
H43A C43 H43B 109.5
C24 C43 H43C 109.5
H43A C43 H43C 109.5
H43B C43 H43C 109.5
C18 C44 C45 111.2(5)
C18 C44 C46 111.2(5)
C45 C44 C46 110.3(5)
C18 C44 H44A 108.0
C45 C44 H44A 108.0
C46 C44 H44A 108.0
C44 C45 H45A 109.5
C44 C45 H45B 109.5
H45A C45 H45B 109.5
C44 C45 H45C 109.5
H45A C45 H45C 109.5
H45B C45 H45C 109.5
C44 C46 H46A 109.5
C44 C46 H46B 109.5
H46A C46 H46B 109.5
C44 C46 H46C 109.5
H46A C46 H46C 109.5
H46B C46 H46C 109.5
Te1 C50 H50A 109.5
Te1 C50 H50B 109.5
H50A C50 H50B 109.5
Te1 C50 H50C 109.5
H50A C50 H50C 109.5
H50B C50 H50C 109.5
C33 C53 H53A 109.5
C33 C53 H53B 109.5
H53A C53 H53B 109.5
C33 C53 H53C 109.5
H53A C53 H53C 109.5
H53B C53 H53C 109.5
C25 C54 H54A 109.5
C25 C54 H54B 109.5
H54A C54 H54B 109.5
C25 C54 H54C 109.5
H54A C54 H54C 109.5
H54B C54 H54C 109.5
C25 C58 H58A 109.5
C25 C58 H58B 109.5
H58A C58 H58B 109.5
C25 C58 H58C 109.5
H58A C58 H58C 109.5
H58B C58 H58C 109.5
O4 S1 O5 114.8(3)
O4 S1 O1 114.6(3)
O5 S1 O1 115.5(3)
O4 S1 C40 102.4(3)
O5 S1 C40 103.5(3)
O1 S1 C40 103.6(3)
F2 C40 F3 109.0(7)
F2 C40 F4 105.6(6)
F3 C40 F4 106.2(6)
F2 C40 S1 113.0(5)
F3 C40 S1 111.7(5)
F4 C40 S1 111.0(6)

loop_
_geom_bond_atom_site_label_1
_geom_bond_atom_site_label_2
_geom_bond_distance
Te1 C50 2.104(7)
Te1 C4 2.118(5)
N2 C4 1.346(6)
N2 C17 1.382(6)
N2 C3 1.453(6)
N4 C4 1.355(6)
N4 C32 1.392(6)
N4 C12 1.460(6)
C3 C13 1.398(7)
C3 C11 1.403(7)
C10 C15 1.375(8)
C10 C11 1.391(7)
C10 H10A 0.9300
C11 C33 1.505(7)
C12 C20 1.400(7)
C12 C18 1.405(7)
C13 C14 1.386(7)
C13 C24 1.507(7)
C14 C15 1.363(8)
C14 H14A 0.9300
C15 H15A 0.9300
C17 C32 1.328(7)
C17 H17A 0.9300
C18 C26 1.382(7)
C18 C44 1.506(7)
C20 C30 1.384(8)
C20 C25 1.531(7)
C23 C26 1.367(8)
C23 C30 1.385(8)
C23 H23A 0.9300
C24 C43 1.526(8)
C24 C42 1.529(8)
C24 H24A 0.9800
C25 C54 1.514(8)
C25 C58 1.521(8)
C25 H25A 0.9800
C26 H26A 0.9300
C30 H30A 0.9300
C32 H32A 0.9300
C33 C53 1.513(9)
C33 C38 1.534(8)
C33 H33A 0.9800
C38 H38A 0.9600
C38 H38B 0.9600
C38 H38C 0.9600
C42 H42A 0.9600
C42 H42B 0.9600
C42 H42C 0.9600
C43 H43A 0.9600
C43 H43B 0.9600
C43 H43C 0.9600
C44 C45 1.522(8)
C44 C46 1.523(8)
C44 H44A 0.9800
C45 H45A 0.9600
C45 H45B 0.9600
C45 H45C 0.9600
C46 H46A 0.9600
C46 H46B 0.9600
C46 H46C 0.9600
C50 H50A 0.9600
C50 H50B 0.9600
C50 H50C 0.9600
C53 H53A 0.9600
C53 H53B 0.9600
C53 H53C 0.9600
C54 H54A 0.9600
C54 H54B 0.9600
C54 H54C 0.9600
C58 H58A 0.9600
C58 H58B 0.9600
C58 H58C 0.9600
S1 O4 1.432(4)
S1 O5 1.433(4)
S1 O1 1.441(4)
S1 C40 1.797(7)
F2 C40 1.311(8)
F3 C40 1.322(8)
F4 C40 1.322(9)

loop_
_geom_torsion_atom_site_label_1
_geom_torsion_atom_site_label_2
_geom_torsion_atom_site_label_3
_geom_torsion_atom_site_label_4
_geom_torsion
C4 N2 C3 C13 80.6(6)
C17 N2 C3 C13 -90.1(6)
C4 N2 C3 C11 -100.1(6)
C17 N2 C3 C11 89.2(6)
C17 N2 C4 N4 -1.8(5)
C3 N2 C4 N4 -173.6(4)
C17 N2 C4 Te1 177.0(4)
C3 N2 C4 Te1 5.1(7)
C32 N4 C4 N2 1.9(5)
C12 N4 C4 N2 171.9(4)
C32 N4 C4 Te1 -177.0(3)
C12 N4 C4 Te1 -7.0(6)
C15 C10 C11 C3 -1.0(7)
C15 C10 C11 C33 178.9(5)
C13 C3 C11 C10 0.1(7)
N2 C3 C11 C10 -179.1(4)
C13 C3 C11 C33 -179.8(5)
N2 C3 C11 C33 0.9(7)
C4 N4 C12 C20 -93.1(6)
C32 N4 C12 C20 75.5(6)
C4 N4 C12 C18 89.7(6)
C32 N4 C12 C18 -101.7(6)
C11 C3 C13 C14 0.9(7)
N2 C3 C13 C14 -179.9(4)
C11 C3 C13 C24 -176.8(5)
N2 C3 C13 C24 2.4(7)
C3 C13 C14 C15 -1.1(8)
C24 C13 C14 C15 176.7(5)
C13 C14 C15 C10 0.2(9)
C11 C10 C15 C14 0.9(8)
C4 N2 C17 C32 1.0(6)
C3 N2 C17 C32 173.0(5)
C20 C12 C18 C26 -0.8(8)
N4 C12 C18 C26 176.1(5)
C20 C12 C18 C44 -179.5(5)
N4 C12 C18 C44 -2.5(8)
C18 C12 C20 C30 0.1(8)
N4 C12 C20 C30 -176.9(5)
C18 C12 C20 C25 179.6(5)
N4 C12 C20 C25 2.6(8)
C14 C13 C24 C43 40.4(7)
C3 C13 C24 C43 -142.0(5)
C14 C13 C24 C42 -83.5(6)
C3 C13 C24 C42 94.1(6)
C30 C20 C25 C54 -70.7(7)
C12 C20 C25 C54 109.8(6)
C30 C20 C25 C58 52.9(8)
C12 C20 C25 C58 -126.5(7)
C30 C23 C26 C18 -1.9(10)
C12 C18 C26 C23 1.8(9)
C44 C18 C26 C23 -179.5(6)
C12 C20 C30 C23 -0.2(9)
C25 C20 C30 C23 -179.7(6)
C26 C23 C30 C20 1.1(10)
N2 C17 C32 N4 0.2(6)
C4 N4 C32 C17 -1.3(6)
C12 N4 C32 C17 -171.6(5)
C10 C11 C33 C53 84.2(7)
C3 C11 C33 C53 -95.8(7)
C10 C11 C33 C38 -36.8(7)
C3 C11 C33 C38 143.1(5)
C26 C18 C44 C45 -72.6(7)
C12 C18 C44 C45 106.0(6)
C26 C18 C44 C46 50.8(7)
C12 C18 C44 C46 -130.6(6)
O4 S1 C40 F2 -63.6(6)
O5 S1 C40 F2 176.8(6)
O1 S1 C40 F2 55.8(6)
O4 S1 C40 F3 59.7(6)
O5 S1 C40 F3 -60.0(7)
O1 S1 C40 F3 179.1(6)
O4 S1 C40 F4 177.9(5)
O5 S1 C40 F4 58.3(6)
O1 S1 C40 F4 -62.6(5)
